data_7005135
loop_
_publ_author_name
'Agostinho, Magno'
'Braunstein, Pierre'
'Welter, Richard'

_publ_section_title
;
 Phosphinito- and phosphonito-oxazoline Pd(II) complexes as CO/ethylene
 insertion intermediates: synthesis and structural characterization.
;
_journal_issue 7
_journal_name_full 'Dalton transactions (Cambridge, England : 2003)'
_journal_page_first 759
_journal_page_last 770
_journal_paper_doi 10.1039/b616962g
_journal_year 2007
_chemical_formula_moiety 'C20 H22 Cl2 N O3 P Pd'
_chemical_formula_sum 'C20 H22 Cl2 N O3 P Pd'
_chemical_formula_weight 532.66
_chemical_name_systematic
;
?
;
_space_group_IT_number 14
_symmetry_cell_setting monoclinic
_symmetry_space_group_name_Hall '-P 2yn'
_symmetry_space_group_name_H-M 'P 1 21/n 1'
_atom_sites_solution_hydrogens geom
_atom_sites_solution_primary direct
_atom_sites_solution_secondary difmap
_audit_creation_date 22-1-05
_audit_creation_method SHELXL-97
_cell_angle_alpha 90.00
_cell_angle_beta 114.84(5)
_cell_angle_gamma 90.00
_cell_formula_units_Z 4
_cell_length_a 8.7850(10)
_cell_length_b 28.238(3)
_cell_length_c 9.6720(10)
_cell_measurement_reflns_used 18744
_cell_measurement_temperature 173(2)
_cell_measurement_theta_max 30.034
_cell_measurement_theta_min 0.998
_cell_volume 2177.4(10)
_computing_cell_refinement 'Denzo (Nonius B.V., 1998)'
_computing_data_collection 'Collect (Nonius B.V., 1998)'
_computing_data_reduction 'Denzo (Nonius B.V., 1998)'
_computing_molecular_graphics 'PLATON 98 (Spek, 1998)'
_computing_publication_material 'SHELXL-97 (Sheldrick, 1997)'
_computing_structure_refinement 'SHELXL-97 (Sheldrick, 1997)'
_computing_structure_solution 'SHELXS-97 (Sheldrick, 1997)'
_diffrn_ambient_temperature 173(2)
_diffrn_measured_fraction_theta_full 0.989
_diffrn_measured_fraction_theta_max 0.989
_diffrn_measurement_device_type KappaCCD
_diffrn_measurement_method '\p scans'
_diffrn_radiation_monochromator graphite
_diffrn_radiation_source 'fine-focus sealed tube'
_diffrn_radiation_type MoK\a
_diffrn_radiation_wavelength 0.71070
_diffrn_reflns_av_R_equivalents 0.0214
_diffrn_reflns_av_sigmaI/netI 0.0420
_diffrn_reflns_limit_h_max 12
_diffrn_reflns_limit_h_min -12
_diffrn_reflns_limit_k_max 35
_diffrn_reflns_limit_k_min -39
_diffrn_reflns_limit_l_max 13
_diffrn_reflns_limit_l_min -13
_diffrn_reflns_number 10357
_diffrn_reflns_theta_full 30.04
_diffrn_reflns_theta_max 30.04
_diffrn_reflns_theta_min 1.44
_exptl_absorpt_coefficient_mu 1.192
_exptl_absorpt_correction_type none
_exptl_crystal_colour yellow
_exptl_crystal_density_diffrn 1.625
_exptl_crystal_density_method 'not measured'
_exptl_crystal_description prism
_exptl_crystal_F_000 1072
_exptl_crystal_size_max 0.13
_exptl_crystal_size_mid 0.10
_exptl_crystal_size_min 0.08
_refine_diff_density_max 0.728
_refine_diff_density_min -0.983
_refine_diff_density_rms 0.207
_refine_ls_extinction_method none
_refine_ls_goodness_of_fit_ref 1.123
_refine_ls_hydrogen_treatment constr
_refine_ls_matrix_type full
_refine_ls_number_parameters 253
_refine_ls_number_reflns 6304
_refine_ls_number_restraints 0
_refine_ls_restrained_S_all 1.123
_refine_ls_R_factor_all 0.0506
_refine_ls_R_factor_gt 0.0345
_refine_ls_shift/su_max 0.003
_refine_ls_shift/su_mean 0.000
_refine_ls_structure_factor_coef Fsqd
_refine_ls_weighting_details 'calc w=1/[\s^2^(Fo^2^)+(0.0574P)^2^+0.1677P] where P=(Fo^2^+2Fc^2^)/3'
_refine_ls_weighting_scheme calc
_refine_ls_wR_factor_gt 0.0919
_refine_ls_wR_factor_ref 0.1096
_reflns_number_gt 5046
_reflns_number_total 6304
_reflns_threshold_expression >2sigma(I)
_cod_data_source_file b616962g.txt
_cod_data_source_block compound_9b
_cod_original_cell_volume 2177.4(9)
_cod_original_sg_symbol_H-M 'P 21/n'
_cod_database_code 7005135

loop_
_symmetry_equiv_pos_as_xyz
'x, y, z'
'-x+1/2, y+1/2, -z+1/2'
'-x, -y, -z'
'x-1/2, -y-1/2, z-1/2'

loop_
_atom_site_label
_atom_site_type_symbol
_atom_site_fract_x
_atom_site_fract_y
_atom_site_fract_z
_atom_site_U_iso_or_equiv
_atom_site_adp_type
_atom_site_occupancy
_atom_site_symmetry_multiplicity
_atom_site_calc_flag
_atom_site_refinement_flags
_atom_site_disorder_assembly
_atom_site_disorder_group
Pd Pd 0.20311(2) 0.154888(7) 0.80188(2) 0.02892(8) Uani 1 1 d . . .
Cl1 Cl 0.10956(10) 0.20173(3) 0.58040(8) 0.04863(18) Uani 1 1 d . . .
Cl2 Cl -0.05806(8) 0.12168(3) 0.71675(8) 0.04725(19) Uani 1 1 d . . .
P P 0.26102(8) 0.10982(3) 1.00171(7) 0.02993(14) Uani 1 1 d . . .
O1 O 0.7178(2) 0.18061(7) 1.05944(19) 0.0374(4) Uani 1 1 d . . .
O2 O 0.4410(2) 0.12018(7) 1.13693(19) 0.0353(4) Uani 1 1 d . . .
O3 O 0.1315(2) 0.11674(7) 1.0776(2) 0.0368(4) Uani 1 1 d . . .
N N 0.4520(2) 0.17607(8) 0.8857(2) 0.0301(4) Uani 1 1 d . . .
C1 C 0.5182(5) 0.23098(14) 0.7161(4) 0.0648(10) Uani 1 1 d . . .
H1A H 0.5446 0.2556 0.7942 0.097 Uiso 1 1 calc . . .
H1B H 0.3999 0.2334 0.6445 0.097 Uiso 1 1 calc . . .
H1C H 0.5889 0.2352 0.6611 0.097 Uiso 1 1 calc . . .
C2 C 0.5119(4) 0.14227(15) 0.6777(4) 0.0557(9) Uani 1 1 d . . .
H2A H 0.5354 0.1119 0.7317 0.084 Uiso 1 1 calc . . .
H2B H 0.5816 0.1453 0.6213 0.084 Uiso 1 1 calc . . .
H2C H 0.3932 0.1436 0.6063 0.084 Uiso 1 1 calc . . .
C3 C 0.5513(3) 0.18242(10) 0.7917(3) 0.0358(6) Uani 1 1 d . . .
C4 C 0.7322(4) 0.18023(14) 0.9152(3) 0.0509(8) Uani 1 1 d . . .
H4A H 0.7885 0.1510 0.9049 0.061 Uiso 1 1 calc . . .
H4B H 0.7974 0.2079 0.9076 0.061 Uiso 1 1 calc . . .
C5 C 0.5553(3) 0.17635(9) 1.0264(3) 0.0309(5) Uani 1 1 d . . .
C6 C 0.5128(3) 0.16847(11) 1.1612(3) 0.0375(6) Uani 1 1 d . . .
C7 C 0.1433(3) 0.08675(11) 1.1988(3) 0.0375(6) Uani 1 1 d . . .
C8 C 0.0992(4) 0.10727(12) 1.3063(3) 0.0478(7) Uani 1 1 d . . .
H8 H 0.0687 0.1397 1.3002 0.057 Uiso 1 1 calc . . .
C9 C 0.1012(5) 0.07851(16) 1.4241(4) 0.0593(10) Uani 1 1 d . . .
H9 H 0.0710 0.0915 1.4997 0.071 Uiso 1 1 calc . . .
C10 C 0.1453(5) 0.03254(16) 1.4323(4) 0.0650(11) Uani 1 1 d . . .
H10 H 0.1458 0.0136 1.5137 0.078 Uiso 1 1 calc . . .
C11 C 0.1901(4) 0.01230(14) 1.3235(3) 0.0550(8) Uani 1 1 d . . .
H11 H 0.2224 -0.0201 1.3318 0.066 Uiso 1 1 calc . . .
C12 C 0.1876(3) 0.03964(11) 1.2018(3) 0.0389(6) Uani 1 1 d . . .
C13 C 0.2277(3) 0.01825(10) 1.0800(3) 0.0355(6) Uani 1 1 d . . .
C14 C 0.2261(4) -0.03052(11) 1.0570(3) 0.0448(7) Uani 1 1 d . . .
H14 H 0.1981 -0.0512 1.1203 0.054 Uiso 1 1 calc . . .
C15 C 0.2645(4) -0.04915(11) 0.9442(4) 0.0474(7) Uani 1 1 d . . .
H15 H 0.2662 -0.0825 0.9328 0.057 Uiso 1 1 calc . . .
C16 C 0.3007(4) -0.01976(12) 0.8467(3) 0.0466(7) Uani 1 1 d . . .
H16 H 0.3262 -0.0329 0.7685 0.056 Uiso 1 1 calc . . .
C17 C 0.2993(4) 0.02821(11) 0.8643(3) 0.0397(6) Uani 1 1 d . . .
H17 H 0.3227 0.0485 0.7972 0.048 Uiso 1 1 calc . . .
C18 C 0.2638(3) 0.04768(10) 0.9803(3) 0.0325(5) Uani 1 1 d . . .
C19 C 0.3896(4) 0.20496(12) 1.1704(4) 0.0506(8) Uani 1 1 d . . .
H19A H 0.3666 0.1982 1.2591 0.076 Uiso 1 1 calc . . .
H19B H 0.2849 0.2034 1.0776 0.076 Uiso 1 1 calc . . .
H19C H 0.4382 0.2367 1.1803 0.076 Uiso 1 1 calc . . .
C20 C 0.6697(4) 0.16509(15) 1.3104(3) 0.0576(9) Uani 1 1 d . . .
H20A H 0.6373 0.1596 1.3944 0.086 Uiso 1 1 calc . . .
H20B H 0.7332 0.1947 1.3280 0.086 Uiso 1 1 calc . . .
H20C H 0.7396 0.1388 1.3048 0.086 Uiso 1 1 calc . . .

loop_
_atom_site_aniso_label
_atom_site_aniso_U_11
_atom_site_aniso_U_22
_atom_site_aniso_U_33
_atom_site_aniso_U_23
_atom_site_aniso_U_13
_atom_site_aniso_U_12
Pd 0.02721(11) 0.03128(12) 0.02893(11) 0.00114(7) 0.01244(8) 0.00197(7)
Cl1 0.0498(4) 0.0452(4) 0.0424(4) 0.0133(3) 0.0110(3) 0.0049(3)
Cl2 0.0299(3) 0.0704(5) 0.0410(3) -0.0016(3) 0.0145(3) -0.0077(3)
P 0.0308(3) 0.0326(4) 0.0295(3) -0.0005(3) 0.0156(3) -0.0005(3)
O1 0.0302(9) 0.0465(12) 0.0356(9) -0.0066(8) 0.0139(7) -0.0046(8)
O2 0.0360(10) 0.0371(11) 0.0310(8) 0.0017(7) 0.0122(7) -0.0022(8)
O3 0.0410(10) 0.0387(11) 0.0390(9) 0.0015(8) 0.0250(8) 0.0018(8)
N 0.0292(10) 0.0326(12) 0.0301(10) 0.0001(8) 0.0140(8) -0.0037(9)
C1 0.068(2) 0.059(2) 0.075(2) 0.0233(19) 0.038(2) -0.0054(18)
C2 0.0444(18) 0.075(2) 0.0523(18) -0.0239(17) 0.0251(15) -0.0095(17)
C3 0.0326(13) 0.0444(16) 0.0345(12) 0.0029(11) 0.0183(11) -0.0029(11)
C4 0.0369(15) 0.077(3) 0.0424(15) -0.0058(15) 0.0206(13) -0.0094(16)
C5 0.0300(12) 0.0295(13) 0.0342(12) -0.0036(10) 0.0143(10) -0.0021(10)
C6 0.0377(14) 0.0440(16) 0.0309(12) -0.0073(11) 0.0145(11) -0.0086(12)
C7 0.0360(14) 0.0484(17) 0.0313(12) -0.0028(12) 0.0172(11) -0.0100(12)
C8 0.0473(16) 0.062(2) 0.0413(14) -0.0129(14) 0.0251(13) -0.0121(15)
C9 0.067(2) 0.083(3) 0.0395(16) -0.0162(17) 0.0338(16) -0.024(2)
C10 0.083(3) 0.082(3) 0.0386(15) 0.0014(17) 0.0337(17) -0.021(2)
C11 0.067(2) 0.056(2) 0.0459(16) 0.0114(15) 0.0281(16) -0.0063(17)
C12 0.0385(14) 0.0446(17) 0.0348(13) 0.0011(12) 0.0166(11) -0.0072(12)
C13 0.0345(13) 0.0377(15) 0.0326(12) 0.0000(11) 0.0124(10) -0.0029(11)
C14 0.0446(16) 0.0380(16) 0.0504(15) 0.0068(13) 0.0187(13) -0.0002(13)
C15 0.0488(17) 0.0328(16) 0.0546(16) -0.0038(13) 0.0159(14) 0.0041(13)
C16 0.0455(16) 0.0496(19) 0.0419(14) -0.0092(14) 0.0156(13) 0.0051(14)
C17 0.0429(15) 0.0417(17) 0.0371(13) 0.0001(12) 0.0192(12) 0.0036(13)
C18 0.0317(12) 0.0331(14) 0.0320(12) -0.0020(10) 0.0126(10) -0.0014(10)
C19 0.0607(19) 0.0448(18) 0.0611(18) -0.0194(15) 0.0403(16) -0.0111(15)
C20 0.0486(18) 0.088(3) 0.0312(14) -0.0082(15) 0.0125(13) -0.0173(18)

loop_
_atom_type_symbol
_atom_type_description
_atom_type_scat_dispersion_real
_atom_type_scat_dispersion_imag
_atom_type_scat_source
Pd Pd -0.9988 1.0072 'International Tables Vol C Tables 4.2.6.8 and 6.1.1.4'
Cl Cl 0.1484 0.1585 'International Tables Vol C Tables 4.2.6.8 and 6.1.1.4'
P P 0.1023 0.0942 'International Tables Vol C Tables 4.2.6.8 and 6.1.1.4'
N N 0.0061 0.0033 'International Tables Vol C Tables 4.2.6.8 and 6.1.1.4'
O O 0.0106 0.0060 'International Tables Vol C Tables 4.2.6.8 and 6.1.1.4'
C C 0.0033 0.0016 'International Tables Vol C Tables 4.2.6.8 and 6.1.1.4'
H H 0.0000 0.0000 'International Tables Vol C Tables 4.2.6.8 and 6.1.1.4'

loop_
_geom_angle_atom_site_label_1
_geom_angle_atom_site_label_2
_geom_angle_atom_site_label_3
_geom_angle
_geom_angle_site_symmetry_1
_geom_angle_site_symmetry_3
_geom_angle_publ_flag
N Pd P 90.38(7) . . ?
N Pd Cl2 172.52(6) . . ?
P Pd Cl2 84.57(5) . . ?
N Pd Cl1 95.82(8) . . ?
P Pd Cl1 173.70(3) . . ?
Cl2 Pd Cl1 89.36(5) . . ?
O2 P O3 104.53(9) . . ?
O2 P C18 102.70(11) . . ?
O3 P C18 102.81(11) . . ?
O2 P Pd 113.53(8) . . ?
O3 P Pd 112.76(8) . . ?
C18 P Pd 118.90(8) . . ?
C5 O1 C4 106.6(2) . . ?
C6 O2 P 120.50(16) . . ?
C7 O3 P 119.14(17) . . ?
C5 N C3 107.9(2) . . ?
C5 N Pd 125.26(17) . . ?
C3 N Pd 125.37(15) . . ?
C3 C1 H1A 109.5 . . ?
C3 C1 H1B 109.5 . . ?
H1A C1 H1B 109.5 . . ?
C3 C1 H1C 109.5 . . ?
H1A C1 H1C 109.5 . . ?
H1B C1 H1C 109.5 . . ?
C3 C2 H2A 109.5 . . ?
C3 C2 H2B 109.5 . . ?
H2A C2 H2B 109.5 . . ?
C3 C2 H2C 109.5 . . ?
H2A C2 H2C 109.5 . . ?
H2B C2 H2C 109.5 . . ?
N C3 C2 109.6(2) . . ?
N C3 C1 110.7(2) . . ?
C2 C3 C1 112.6(3) . . ?
N C3 C4 101.38(19) . . ?
C2 C3 C4 112.4(3) . . ?
C1 C3 C4 109.6(3) . . ?
O1 C4 C3 105.5(2) . . ?
O1 C4 H4A 110.6 . . ?
C3 C4 H4A 110.6 . . ?
O1 C4 H4B 110.6 . . ?
C3 C4 H4B 110.6 . . ?
H4A C4 H4B 108.8 . . ?
N C5 O1 117.8(2) . . ?
N C5 C6 126.4(2) . . ?
O1 C5 C6 115.7(2) . . ?
O2 C6 C5 104.0(2) . . ?
O2 C6 C20 104.4(2) . . ?
C5 C6 C20 111.9(2) . . ?
O2 C6 C19 111.5(2) . . ?
C5 C6 C19 112.9(2) . . ?
C20 C6 C19 111.7(3) . . ?
C8 C7 C12 123.6(3) . . ?
C8 C7 O3 115.3(3) . . ?
C12 C7 O3 121.1(2) . . ?
C7 C8 C9 117.4(3) . . ?
C7 C8 H8 121.3 . . ?
C9 C8 H8 121.3 . . ?
C10 C9 C8 120.9(3) . . ?
C10 C9 H9 119.5 . . ?
C8 C9 H9 119.5 . . ?
C9 C10 C11 121.1(3) . . ?
C9 C10 H10 119.4 . . ?
C11 C10 H10 119.4 . . ?
C10 C11 C12 120.0(3) . . ?
C10 C11 H11 120.0 . . ?
C12 C11 H11 120.0 . . ?
C7 C12 C11 117.0(3) . . ?
C7 C12 C13 122.0(2) . . ?
C11 C12 C13 121.0(3) . . ?
C14 C13 C18 117.7(2) . . ?
C14 C13 C12 122.4(2) . . ?
C18 C13 C12 119.9(3) . . ?
C15 C14 C13 121.0(3) . . ?
C15 C14 H14 119.5 . . ?
C13 C14 H14 119.5 . . ?
C14 C15 C16 120.8(3) . . ?
C14 C15 H15 119.6 . . ?
C16 C15 H15 119.6 . . ?
C17 C16 C15 119.4(3) . . ?
C17 C16 H16 120.3 . . ?
C15 C16 H16 120.3 . . ?
C16 C17 C18 120.4(3) . . ?
C16 C17 H17 119.8 . . ?
C18 C17 H17 119.8 . . ?
C17 C18 C13 120.6(3) . . ?
C17 C18 P 120.2(2) . . ?
C13 C18 P 119.22(19) . . ?
C6 C19 H19A 109.5 . . ?
C6 C19 H19B 109.5 . . ?
H19A C19 H19B 109.5 . . ?
C6 C19 H19C 109.5 . . ?
H19A C19 H19C 109.5 . . ?
H19B C19 H19C 109.5 . . ?
C6 C20 H20A 109.5 . . ?
C6 C20 H20B 109.5 . . ?
H20A C20 H20B 109.5 . . ?
C6 C20 H20C 109.5 . . ?
H20A C20 H20C 109.5 . . ?
H20B C20 H20C 109.5 . . ?

loop_
_geom_bond_atom_site_label_1
_geom_bond_atom_site_label_2
_geom_bond_distance
_geom_bond_site_symmetry_2
_geom_bond_publ_flag
Pd N 2.075(2) . ?
Pd P 2.1881(8) . ?
Pd Cl2 2.2879(10) . ?
Pd Cl1 2.3527(9) . ?
P O2 1.599(2) . ?
P O3 1.6040(17) . ?
P C18 1.768(3) . ?
O1 C5 1.331(3) . ?
O1 C4 1.452(3) . ?
O2 C6 1.480(3) . ?
O3 C7 1.414(3) . ?
N C5 1.280(3) . ?
N C3 1.512(3) . ?
C1 C3 1.524(4) . ?
C1 H1A 0.9800 . ?
C1 H1B 0.9800 . ?
C1 H1C 0.9800 . ?
C2 C3 1.517(4) . ?
C2 H2A 0.9800 . ?
C2 H2B 0.9800 . ?
C2 H2C 0.9800 . ?
C3 C4 1.536(4) . ?
C4 H4A 0.9900 . ?
C4 H4B 0.9900 . ?
C5 C6 1.515(3) . ?
C6 C20 1.523(4) . ?
C6 C19 1.524(4) . ?
C7 C8 1.381(4) . ?
C7 C12 1.383(4) . ?
C8 C9 1.394(5) . ?
C8 H8 0.9500 . ?
C9 C10 1.347(5) . ?
C9 H9 0.9500 . ?
C10 C11 1.392(5) . ?
C10 H10 0.9500 . ?
C11 C12 1.400(4) . ?
C11 H11 0.9500 . ?
C12 C13 1.492(4) . ?
C13 C14 1.394(4) . ?
C13 C18 1.406(4) . ?
C14 C15 1.375(4) . ?
C14 H14 0.9500 . ?
C15 C16 1.390(5) . ?
C15 H15 0.9500 . ?
C16 C17 1.366(4) . ?
C16 H16 0.9500 . ?
C17 C18 1.398(3) . ?
C17 H17 0.9500 . ?
C19 H19A 0.9800 . ?
C19 H19B 0.9800 . ?
C19 H19C 0.9800 . ?
C20 H20A 0.9800 . ?
C20 H20B 0.9800 . ?
C20 H20C 0.9800 . ?

loop_
_geom_torsion_atom_site_label_1
_geom_torsion_atom_site_label_2
_geom_torsion_atom_site_label_3
_geom_torsion_atom_site_label_4
_geom_torsion
_geom_torsion_site_symmetry_1
_geom_torsion_site_symmetry_2
_geom_torsion_site_symmetry_3
_geom_torsion_site_symmetry_4
_geom_torsion_publ_flag
N Pd P O2 13.36(10) . . . . ?
Cl2 Pd P O2 -172.18(8) . . . . ?
Cl1 Pd P O2 -156.4(3) . . . . ?
N Pd P O3 132.00(10) . . . . ?
Cl2 Pd P O3 -53.53(8) . . . . ?
Cl1 Pd P O3 -37.8(3) . . . . ?
N Pd P C18 -107.59(12) . . . . ?
Cl2 Pd P C18 66.87(10) . . . . ?
Cl1 Pd P C18 82.6(3) . . . . ?
O3 P O2 C6 -91.74(18) . . . . ?
C18 P O2 C6 161.21(17) . . . . ?
Pd P O2 C6 31.53(18) . . . . ?
O2 P O3 C7 -62.2(2) . . . . ?
C18 P O3 C7 44.7(2) . . . . ?
Pd P O3 C7 173.99(16) . . . . ?
P Pd N C5 -25.4(2) . . . . ?
Cl2 Pd N C5 -73.0(5) . . . . ?
Cl1 Pd N C5 153.4(2) . . . . ?
P Pd N C3 139.2(2) . . . . ?
Cl2 Pd N C3 91.7(4) . . . . ?
Cl1 Pd N C3 -41.9(2) . . . . ?
C5 N C3 C2 125.3(3) . . . . ?
Pd N C3 C2 -41.6(3) . . . . ?
C5 N C3 C1 -109.9(3) . . . . ?
Pd N C3 C1 83.2(3) . . . . ?
C5 N C3 C4 6.3(3) . . . . ?
Pd N C3 C4 -160.5(2) . . . . ?
C5 O1 C4 C3 8.0(3) . . . . ?
N C3 C4 O1 -8.5(3) . . . . ?
C2 C3 C4 O1 -125.4(3) . . . . ?
C1 C3 C4 O1 108.5(3) . . . . ?
C3 N C5 O1 -1.6(3) . . . . ?
Pd N C5 O1 165.28(18) . . . . ?
C3 N C5 C6 -176.5(3) . . . . ?
Pd N C5 C6 -9.6(4) . . . . ?
C4 O1 C5 N -4.3(3) . . . . ?
C4 O1 C5 C6 171.1(2) . . . . ?
P O2 C6 C5 -70.2(2) . . . . ?
P O2 C6 C20 172.41(19) . . . . ?
P O2 C6 C19 51.7(3) . . . . ?
N C5 C6 O2 60.7(3) . . . . ?
O1 C5 C6 O2 -114.3(2) . . . . ?
N C5 C6 C20 172.8(3) . . . . ?
O1 C5 C6 C20 -2.2(4) . . . . ?
N C5 C6 C19 -60.3(4) . . . . ?
O1 C5 C6 C19 124.7(3) . . . . ?
P O3 C7 C8 147.4(2) . . . . ?
P O3 C7 C12 -35.9(3) . . . . ?
C12 C7 C8 C9 0.4(5) . . . . ?
O3 C7 C8 C9 177.0(3) . . . . ?
C7 C8 C9 C10 0.3(5) . . . . ?
C8 C9 C10 C11 -0.1(6) . . . . ?
C9 C10 C11 C12 -0.9(6) . . . . ?
C8 C7 C12 C11 -1.3(4) . . . . ?
O3 C7 C12 C11 -177.7(2) . . . . ?
C8 C7 C12 C13 177.4(3) . . . . ?
O3 C7 C12 C13 1.0(4) . . . . ?
C10 C11 C12 C7 1.5(5) . . . . ?
C10 C11 C12 C13 -177.2(3) . . . . ?
C7 C12 C13 C14 -161.5(3) . . . . ?
C11 C12 C13 C14 17.2(4) . . . . ?
C7 C12 C13 C18 16.5(4) . . . . ?
C11 C12 C13 C18 -164.8(3) . . . . ?
C18 C13 C14 C15 2.3(4) . . . . ?
C12 C13 C14 C15 -179.7(3) . . . . ?
C13 C14 C15 C16 -2.1(5) . . . . ?
C14 C15 C16 C17 0.5(5) . . . . ?
C15 C16 C17 C18 0.7(5) . . . . ?
C16 C17 C18 C13 -0.4(4) . . . . ?
C16 C17 C18 P -179.6(2) . . . . ?
C14 C13 C18 C17 -1.1(4) . . . . ?
C12 C13 C18 C17 -179.1(2) . . . . ?
C14 C13 C18 P 178.1(2) . . . . ?
C12 C13 C18 P 0.1(3) . . . . ?
O2 P C18 C17 -99.6(2) . . . . ?
O3 P C18 C17 152.1(2) . . . . ?
Pd P C18 C17 26.7(2) . . . . ?
O2 P C18 C13 81.2(2) . . . . ?
O3 P C18 C13 -27.2(2) . . . . ?
Pd P C18 C13 -152.51(17) . . . . ?
